data_7020832
loop_
_publ_author_name
'Yang, Lei'
'Huo, Yu'
'Niu, Jingyang'

_publ_section_title
;
 Combination between [B-\a-SiW9O34] unit and triangular inorganic Ni6 core
 under hydrothermal conditions: from monomer to rare dimer with malposed
 dodeca-nickel centers.
;
_journal_issue 2
_journal_name_full 'Dalton transactions (Cambridge, England : 2003)'
_journal_page_first 364
_journal_page_last 367
_journal_paper_doi 10.1039/c2dt32122j
_journal_volume 42
_journal_year 2013
_chemical_formula_sum 'H76 Na2 Ni12 O109 Si2 W18'
_chemical_formula_weight 5936.59
_chemical_name_systematic
;
?
;
_space_group_IT_number 14
_symmetry_cell_setting monoclinic
_symmetry_space_group_name_Hall '-P 2ybc'
_symmetry_space_group_name_H-M 'P 1 21/c 1'
_atom_sites_solution_hydrogens constr
_atom_sites_solution_primary direct
_atom_sites_solution_secondary difmap
_audit_creation_method SHELXL-97
_cell_angle_alpha 90.00
_cell_angle_beta 96.022(2)
_cell_angle_gamma 90.00
_cell_formula_units_Z 2
_cell_length_a 16.7174(17)
_cell_length_b 18.2134(19)
_cell_length_c 15.0644(16)
_cell_measurement_reflns_used 8017
_cell_measurement_temperature 296(2)
_cell_measurement_theta_max 25
_cell_measurement_theta_min 1.22
_cell_volume 4561.5(8)
_computing_cell_refinement 'Bruker SMART'
_computing_data_collection 'Bruker SMART'
_computing_data_reduction 'Bruker SAINT'
_computing_molecular_graphics 'Bruker SHELXTL'
_computing_publication_material 'Bruker SHELXTL'
_computing_structure_refinement 'SHELXL-97 (Sheldrick, 1997)'
_computing_structure_solution 'SHELXS-97 (Sheldrick, 1990)'
_diffrn_ambient_temperature 296(2)
_diffrn_measured_fraction_theta_full 0.999
_diffrn_measured_fraction_theta_max 0.999
_diffrn_measurement_device_type 'CCD area detector'
_diffrn_measurement_method 'phi and omega scans'
_diffrn_radiation_monochromator graphite
_diffrn_radiation_source 'fine-focus sealed tube'
_diffrn_radiation_type MoK\a
_diffrn_radiation_wavelength 0.71073
_diffrn_reflns_av_R_equivalents 0.0585
_diffrn_reflns_av_sigmaI/netI 0.0650
_diffrn_reflns_limit_h_max 19
_diffrn_reflns_limit_h_min -18
_diffrn_reflns_limit_k_max 16
_diffrn_reflns_limit_k_min -21
_diffrn_reflns_limit_l_max 17
_diffrn_reflns_limit_l_min -13
_diffrn_reflns_number 23614
_diffrn_reflns_theta_full 25.00
_diffrn_reflns_theta_max 25.00
_diffrn_reflns_theta_min 1.22
_exptl_absorpt_coefficient_mu 25.171
_exptl_absorpt_correction_T_max 0.038
_exptl_absorpt_correction_T_min 0.015
_exptl_absorpt_correction_type multi-scan
_exptl_absorpt_process_details SADABS
_exptl_crystal_colour green
_exptl_crystal_density_diffrn 4.322
_exptl_crystal_density_method 'not measured'
_exptl_crystal_description block
_exptl_crystal_F_000 5332
_exptl_crystal_size_max 0.22
_exptl_crystal_size_mid 0.15
_exptl_crystal_size_min 0.13
_refine_diff_density_max 1.951
_refine_diff_density_min -1.999
_refine_diff_density_rms 0.342
_refine_ls_extinction_method none
_refine_ls_goodness_of_fit_ref 1.047
_refine_ls_hydrogen_treatment constr
_refine_ls_matrix_type full
_refine_ls_number_parameters 668
_refine_ls_number_reflns 8017
_refine_ls_number_restraints 510
_refine_ls_restrained_S_all 1.070
_refine_ls_R_factor_all 0.0527
_refine_ls_R_factor_gt 0.0375
_refine_ls_shift/su_max 0.001
_refine_ls_shift/su_mean 0.000
_refine_ls_structure_factor_coef Fsqd
_refine_ls_weighting_details 'calc w=1/[\s^2^(Fo^2^)+(0.0335P)^2^+14.6236P] where P=(Fo^2^+2Fc^2^)/3'
_refine_ls_weighting_scheme calc
_refine_ls_wR_factor_gt 0.0877
_refine_ls_wR_factor_ref 0.0930
_reflns_number_gt 6388
_reflns_number_total 8017
_reflns_threshold_expression >2sigma(I)
_cod_data_source_file c2dt32122j.txt
_cod_data_source_block njy1
_cod_depositor_comments
;
The following automatic conversions were performed:

'_symmetry_cell_setting' value 'Monoclinic' changed to 'monoclinic'
according to /home/saulius/struct/CIF-dictionaries/cif_core.dic
dictionary named 'cif_core.dic' version 2.4.2 from
2011-04-26.

'_exptl_absorpt_correction_type' value 'Multi-scan'
changed to 'multi-scan' according to
/home/saulius/struct/CIF-dictionaries/cif_core.dic dictionary named
'cif_core.dic' version 2.4.2 from 2011-04-26.

Automatic conversion script
Id: cif_fix_values 1891 2012-01-12 08:04:46Z andrius 
;
_cod_original_sg_symbol_H-M P21/c
_cod_database_code 7020832

loop_
_symmetry_equiv_pos_as_xyz
'x, y, z'
'-x, y+1/2, -z+1/2'
'-x, -y, -z'
'x, -y-1/2, z-1/2'

loop_
_atom_site_label
_atom_site_type_symbol
_atom_site_fract_x
_atom_site_fract_y
_atom_site_fract_z
_atom_site_U_iso_or_equiv
_atom_site_adp_type
_atom_site_occupancy
_atom_site_symmetry_multiplicity
_atom_site_calc_flag
_atom_site_refinement_flags
_atom_site_disorder_assembly
_atom_site_disorder_group
W1 W 0.02739(3) 0.52783(3) 0.18439(3) 0.01254(13) Uani 1 1 d U . .
W2 W 0.14622(3) 0.40037(3) 0.29555(3) 0.01446(13) Uani 1 1 d U . .
W3 W 0.10585(3) 0.39010(3) 0.07134(3) 0.01276(13) Uani 1 1 d U . .
W4 W 0.32194(3) 0.38898(3) 0.04449(4) 0.01621(13) Uani 1 1 d U . .
W5 W 0.36523(3) 0.39526(3) 0.26861(4) 0.01727(14) Uani 1 1 d U . .
W6 W 0.43988(3) 0.52321(3) 0.13609(3) 0.01548(13) Uani 1 1 d U . .
W7 W 0.35606(3) 0.67337(3) 0.25849(3) 0.01510(13) Uani 1 1 d U . .
W8 W 0.27942(3) 0.54740(3) 0.39399(3) 0.01642(13) Uani 1 1 d U . .
W9 W 0.15923(3) 0.67486(3) 0.28247(3) 0.01435(13) Uani 1 1 d U . .
Si1 Si 0.2335(2) 0.53259(18) 0.1563(2) 0.0115(7) Uani 1 1 d U . .
Ni1 Ni 0.03943(10) 0.69805(9) 0.07915(11) 0.0151(4) Uani 1 1 d U . .
Ni2 Ni 0.10746(10) 0.56989(9) -0.01868(10) 0.0128(3) Uani 1 1 d U . .
Ni3 Ni 0.18205(10) 0.45040(9) -0.12743(11) 0.0167(4) Uani 1 1 d U . .
Ni4 Ni 0.21860(9) 0.69464(9) 0.06232(10) 0.0134(4) Uani 1 1 d U . .
Ni5 Ni 0.28773(10) 0.57166(9) -0.03963(10) 0.0144(4) Uani 1 1 d U . .
Ni6 Ni 0.40103(10) 0.69463(9) 0.03759(11) 0.0160(4) Uani 1 1 d U . .
Na1 Na 0.4191(5) 0.1820(4) 0.0404(6) 0.069(2) Uani 1 1 d U . .
O1 O -0.0722(5) 0.5479(5) 0.2020(6) 0.019(2) Uani 1 1 d U . .
O2 O 0.1250(5) 0.3396(5) 0.3777(6) 0.023(2) Uani 1 1 d U . .
O3 O 0.0593(5) 0.3178(5) 0.0120(6) 0.018(2) Uani 1 1 d U . .
O4 O 0.3443(6) 0.3169(5) -0.0223(6) 0.027(2) Uani 1 1 d U A .
O5 O 0.4126(6) 0.3341(5) 0.3441(6) 0.026(2) Uani 1 1 d U . .
O6 O 0.5403(6) 0.5400(5) 0.1323(6) 0.026(2) Uani 1 1 d U . .
O7 O 0.4288(6) 0.7360(5) 0.2920(6) 0.029(2) Uani 1 1 d U . .
O8 O 0.2989(6) 0.5332(5) 0.5064(6) 0.024(2) Uani 1 1 d U . .
O9 O 0.1457(5) 0.6986(5) 0.1655(5) 0.0157(19) Uani 1 1 d U . .
O10 O 0.0460(5) 0.5842(4) 0.0900(5) 0.0130(18) Uani 1 1 d U . .
O11 O 0.1172(5) 0.4575(4) -0.0134(5) 0.0144(19) Uani 1 1 d U . .
O12 O 0.2831(5) 0.4585(5) -0.0363(6) 0.019(2) Uani 1 1 d U . .
O13 O 0.3914(5) 0.5809(5) 0.0475(5) 0.0166(19) Uani 1 1 d U . .
O14 O 0.3285(5) 0.6973(5) 0.1440(6) 0.019(2) Uani 1 1 d U . .
O15 O 0.1021(6) 0.7400(5) 0.3294(6) 0.027(2) Uani 1 1 d U . .
O16 O 0.3579(5) 0.3421(5) 0.1633(6) 0.022(2) Uani 1 1 d U . .
O17 O 0.0469(5) 0.4543(4) 0.2800(5) 0.0133(19) Uani 1 1 d U . .
O18 O 0.0101(5) 0.4418(4) 0.1040(5) 0.0142(19) Uani 1 1 d U . .
O19 O 0.0828(5) 0.5970(5) 0.2649(5) 0.0154(19) Uani 1 1 d U . .
O20 O 0.4529(5) 0.4485(5) 0.2347(6) 0.019(2) Uani 1 1 d U . .
O21 O 0.1099(5) 0.3464(5) 0.1913(5) 0.016(2) Uani 1 1 d U . .
O22 O 0.1995(5) 0.6219(5) 0.3934(5) 0.018(2) Uani 1 1 d U . .
O23 O 0.4174(5) 0.5919(5) 0.2253(6) 0.022(2) Uani 1 1 d U . .
O24 O 0.1914(5) 0.4799(5) 0.3633(6) 0.018(2) Uani 1 1 d U . .
O25 O 0.3564(5) 0.6208(5) 0.3761(5) 0.0158(19) Uani 1 1 d U . .
O26 O 0.3453(5) 0.4767(5) 0.3463(6) 0.020(2) Uani 1 1 d U . .
O27 O 0.4252(5) 0.4366(5) 0.0609(6) 0.017(2) Uani 1 1 d U . .
O28 O 0.2640(5) 0.7237(5) 0.2973(5) 0.0170(19) Uani 1 1 d U . .
O29 O 0.2153(5) 0.3623(5) 0.0715(6) 0.020(2) Uani 1 1 d U . .
O30 O 0.2532(5) 0.3728(5) 0.2782(6) 0.018(2) Uani 1 1 d U . .
O31 O 0.1544(5) 0.4809(4) 0.1710(5) 0.0131(18) Uani 1 1 d U . .
O32 O 0.3110(5) 0.4785(5) 0.1536(5) 0.0157(19) Uani 1 1 d U . .
O33 O 0.2500(5) 0.5883(4) 0.2429(5) 0.0142(19) Uani 1 1 d U . .
O34 O 0.2171(5) 0.5790(5) 0.0652(5) 0.0135(19) Uani 1 1 d U . .
O35 O -0.0334(6) 0.7158(5) 0.1793(6) 0.027(2) Uani 1 1 d U . .
O36 O 0.0353(6) 0.8102(6) 0.0582(7) 0.037(3) Uani 1 1 d U . .
O37 O 0.1124(5) 0.6797(5) -0.0138(5) 0.017(2) Uani 1 1 d U . .
O38 O 0.1797(5) 0.5599(5) -0.1160(5) 0.0160(19) Uani 1 1 d U . .
O39 O 0.1878(6) 0.3360(6) -0.1356(7) 0.035(3) Uani 1 1 d U . .
O40 O 0.2446(7) 0.4540(6) -0.2389(7) 0.042(3) Uani 1 1 d U . .
O41 O 0.2115(6) 0.8070(5) 0.0529(6) 0.030(2) Uani 1 1 d U . .
O42 O 0.3522(6) 0.5688(5) -0.1481(6) 0.030(2) Uani 1 1 d U . .
O43 O 0.4129(6) 0.8065(5) 0.0261(6) 0.031(2) Uani 1 1 d U . .
O44 O 0.5105(6) 0.7004(5) 0.1193(6) 0.028(2) Uani 1 1 d U . .
O45 O 0.4710(6) 0.6806(5) -0.0658(6) 0.026(2) Uani 1 1 d U . .
O46 O 0.2942(5) 0.6833(5) -0.0343(6) 0.019(2) Uani 1 1 d U . .
O1W O 0.3825(11) 0.1412(10) 0.2178(12) 0.110(6) Uani 1 1 d U A .
O2W O 0.4776(10) 0.0377(8) 0.0813(11) 0.086(5) Uani 1 1 d U A .
O3W O 0.255(2) 0.1623(17) 0.0274(19) 0.105(12) Uani 0.66(4) 1 d PU A 1
O3'W O 0.209(2) 0.205(2) 0.038(2) 0.058(15) Uani 0.34(4) 1 d PU A 2
O4W O 0.2347(8) 0.2798(7) -0.2936(9) 0.059(4) Uani 1 1 d U . .
O5W O 0.0610(10) 0.3239(9) -0.3635(11) 0.091(5) Uani 1 1 d U . .
O6W O -0.0957(10) 0.3734(9) 0.2734(11) 0.094(5) Uani 1 1 d U . .
O7W O 0.4045(11) 0.9038(9) 0.1574(12) 0.099(5) Uani 1 1 d U . .
O8W O 0.1659(17) 0.4567(14) -0.3981(18) 0.062(7) Uani 0.50 1 d PU . .
O9W O 0.2604(15) 0.8721(13) 0.2060(16) 0.049(6) Uani 0.50 1 d PU . .
O10W O -0.053(2) 0.0503(17) 0.033(2) 0.086(9) Uani 0.50 1 d PU . .

loop_
_atom_site_aniso_label
_atom_site_aniso_U_11
_atom_site_aniso_U_22
_atom_site_aniso_U_33
_atom_site_aniso_U_23
_atom_site_aniso_U_13
_atom_site_aniso_U_12
W1 0.0089(3) 0.0135(3) 0.0144(2) -0.0008(2) -0.00270(19) 0.0009(2)
W2 0.0108(3) 0.0144(3) 0.0168(3) 0.0023(2) -0.0050(2) -0.0020(2)
W3 0.0097(3) 0.0121(3) 0.0153(3) -0.0016(2) -0.00431(19) 0.0007(2)
W4 0.0101(3) 0.0160(3) 0.0213(3) -0.0019(2) -0.0043(2) 0.0045(2)
W5 0.0111(3) 0.0164(3) 0.0227(3) 0.0037(2) -0.0061(2) 0.0023(2)
W6 0.0079(3) 0.0169(3) 0.0205(3) 0.0016(2) -0.0041(2) 0.0014(2)
W7 0.0124(3) 0.0165(3) 0.0150(3) -0.0005(2) -0.0052(2) -0.0033(2)
W8 0.0152(3) 0.0178(3) 0.0147(3) 0.0002(2) -0.0060(2) -0.0030(2)
W9 0.0130(3) 0.0160(3) 0.0131(3) -0.0027(2) -0.0032(2) 0.0002(2)
Si1 0.0108(11) 0.0116(11) 0.0117(10) -0.0006(8) -0.0009(8) 0.0002(8)
Ni1 0.0124(7) 0.0149(7) 0.0174(7) -0.0021(6) -0.0012(6) 0.0014(6)
Ni2 0.0108(7) 0.0132(7) 0.0140(7) -0.0006(6) -0.0015(5) 0.0016(6)
Ni3 0.0142(7) 0.0173(7) 0.0179(7) -0.0031(6) -0.0016(6) 0.0019(6)
Ni4 0.0112(7) 0.0138(7) 0.0145(7) 0.0008(6) -0.0017(5) 0.0004(6)
Ni5 0.0108(7) 0.0153(7) 0.0165(7) -0.0001(6) -0.0019(6) 0.0009(6)
Ni6 0.0122(7) 0.0167(7) 0.0180(7) 0.0017(6) -0.0028(6) -0.0010(6)
Na1 0.069(2) 0.069(2) 0.070(2) 0.0013(10) 0.0077(11) 0.0008(10)
O1 0.019(2) 0.019(2) 0.019(2) 0.0003(10) 0.0019(11) 0.0004(10)
O2 0.023(2) 0.023(2) 0.023(2) 0.0005(10) 0.0021(11) -0.0004(10)
O3 0.017(2) 0.018(2) 0.018(2) -0.0001(10) 0.0010(10) 0.0000(10)
O4 0.027(2) 0.027(2) 0.028(2) -0.0005(10) 0.0025(11) 0.0003(10)
O5 0.026(2) 0.026(2) 0.026(2) 0.0001(10) 0.0024(11) 0.0003(10)
O6 0.025(2) 0.026(2) 0.026(2) 0.0000(10) 0.0024(11) 0.0004(10)
O7 0.029(3) 0.029(3) 0.029(2) -0.0004(10) 0.0025(11) -0.0003(10)
O8 0.024(2) 0.024(2) 0.023(2) 0.0000(10) 0.0021(11) -0.0004(10)
O9 0.015(2) 0.016(2) 0.016(2) -0.0002(10) 0.0015(10) -0.0003(10)
O10 0.013(2) 0.013(2) 0.013(2) -0.0006(9) 0.0009(9) 0.0006(9)
O11 0.014(2) 0.014(2) 0.015(2) -0.0006(10) 0.0010(10) 0.0003(10)
O12 0.019(2) 0.019(2) 0.018(2) -0.0005(10) 0.0016(10) 0.0007(10)
O13 0.017(2) 0.016(2) 0.017(2) -0.0001(10) 0.0011(10) 0.0008(10)
O14 0.019(2) 0.019(2) 0.020(2) 0.0003(10) 0.0015(10) -0.0004(10)
O15 0.027(2) 0.027(2) 0.027(2) -0.0005(10) 0.0030(11) -0.0001(10)
O16 0.022(2) 0.022(2) 0.022(2) -0.0003(10) 0.0018(11) 0.0005(10)
O17 0.013(2) 0.013(2) 0.014(2) 0.0002(10) 0.0013(10) -0.0004(10)
O18 0.014(2) 0.014(2) 0.015(2) -0.0007(10) 0.0012(10) 0.0003(10)
O19 0.016(2) 0.015(2) 0.015(2) 0.0002(10) 0.0017(10) -0.0002(10)
O20 0.019(2) 0.018(2) 0.019(2) 0.0009(10) 0.0011(10) -0.0002(10)
O21 0.016(2) 0.016(2) 0.016(2) 0.0002(10) 0.0007(10) -0.0003(10)
O22 0.018(2) 0.018(2) 0.017(2) -0.0001(10) 0.0013(10) 0.0000(10)
O23 0.021(2) 0.021(2) 0.022(2) 0.0001(10) 0.0015(11) -0.0003(10)
O24 0.017(2) 0.017(2) 0.018(2) 0.0000(10) 0.0014(10) -0.0006(10)
O25 0.016(2) 0.016(2) 0.016(2) 0.0002(10) 0.0012(10) -0.0002(10)
O26 0.020(2) 0.020(2) 0.020(2) 0.0003(10) 0.0014(11) -0.0002(10)
O27 0.017(2) 0.017(2) 0.017(2) 0.0001(10) 0.0013(10) 0.0002(10)
O28 0.017(2) 0.017(2) 0.017(2) -0.0005(10) 0.0012(10) -0.0001(10)
O29 0.019(2) 0.019(2) 0.020(2) 0.0001(10) 0.0015(11) 0.0002(10)
O30 0.018(2) 0.018(2) 0.018(2) 0.0001(9) 0.0014(9) 0.0005(9)
O31 0.013(2) 0.013(2) 0.013(2) -0.0001(10) 0.0009(10) -0.0004(10)
O32 0.016(2) 0.015(2) 0.016(2) 0.0003(10) 0.0014(10) 0.0000(10)
O33 0.014(2) 0.014(2) 0.014(2) -0.0005(10) 0.0010(10) 0.0004(10)
O34 0.013(2) 0.013(2) 0.014(2) -0.0003(9) 0.0006(9) -0.0001(9)
O35 0.027(2) 0.028(2) 0.027(2) -0.0007(10) 0.0031(11) 0.0002(10)
O36 0.037(3) 0.037(3) 0.038(3) 0.0000(10) 0.0037(11) 0.0002(10)
O37 0.017(2) 0.017(2) 0.017(2) -0.0005(10) 0.0014(10) 0.0004(10)
O38 0.016(2) 0.016(2) 0.016(2) -0.0005(10) 0.0013(10) 0.0001(10)
O39 0.034(3) 0.034(3) 0.035(3) -0.0004(10) 0.0034(11) 0.0001(10)
O40 0.041(3) 0.042(3) 0.042(3) -0.0003(10) 0.0049(11) -0.0001(10)
O41 0.030(3) 0.030(3) 0.030(3) 0.0007(10) 0.0032(11) -0.0001(10)
O42 0.030(3) 0.031(3) 0.030(3) -0.0003(10) 0.0033(11) 0.0001(10)
O43 0.031(3) 0.030(3) 0.031(3) 0.0001(10) 0.0029(11) 0.0002(10)
O44 0.028(2) 0.028(2) 0.028(2) 0.0002(10) 0.0024(11) -0.0004(10)
O45 0.026(2) 0.026(2) 0.027(2) 0.0000(10) 0.0033(11) 0.0006(10)
O46 0.019(2) 0.019(2) 0.019(2) -0.0003(10) 0.0011(10) 0.0000(10)
O1W 0.109(6) 0.110(6) 0.109(6) -0.0001(11) 0.0113(12) 0.0002(11)
O2W 0.085(5) 0.086(5) 0.086(5) -0.0001(11) 0.0084(12) 0.0002(11)
O3W 0.105(12) 0.105(12) 0.105(12) -0.0002(11) 0.0107(16) 0.0000(11)
O3'W 0.058(15) 0.058(15) 0.058(15) 0.0000(10) 0.0059(18) 0.0001(10)
O4W 0.059(4) 0.059(4) 0.059(4) 0.0002(11) 0.0067(11) -0.0002(11)
O5W 0.091(5) 0.091(5) 0.091(5) -0.0005(11) 0.0099(12) -0.0002(11)
O6W 0.094(5) 0.094(5) 0.094(5) 0.0001(11) 0.0095(12) -0.0002(11)
O7W 0.099(6) 0.099(6) 0.099(6) -0.0006(11) 0.0102(12) 0.0005(11)
O8W 0.062(7) 0.062(7) 0.062(7) 0.0001(11) 0.0063(13) -0.0001(11)
O9W 0.049(6) 0.049(6) 0.049(6) -0.0002(11) 0.0048(12) -0.0001(11)
O10W 0.086(9) 0.086(9) 0.086(9) 0.0002(11) 0.0094(14) 0.0000(11)

loop_
_atom_type_symbol
_atom_type_description
_atom_type_scat_dispersion_real
_atom_type_scat_dispersion_imag
_atom_type_scat_source
C C 0.0033 0.0016 'International Tables Vol C Tables 4.2.6.8 and 6.1.1.4'
H H 0.0000 0.0000 'International Tables Vol C Tables 4.2.6.8 and 6.1.1.4'
Na Na 0.0362 0.0249 'International Tables Vol C Tables 4.2.6.8 and 6.1.1.4'
O O 0.0106 0.0060 'International Tables Vol C Tables 4.2.6.8 and 6.1.1.4'
Si Si 0.0817 0.0704 'International Tables Vol C Tables 4.2.6.8 and 6.1.1.4'
Ni Ni 0.3393 1.1124 'International Tables Vol C Tables 4.2.6.8 and 6.1.1.4'
W W -0.8490 6.8722 'International Tables Vol C Tables 4.2.6.8 and 6.1.1.4'

loop_
_geom_angle_atom_site_label_1
_geom_angle_atom_site_label_2
_geom_angle_atom_site_label_3
_geom_angle
_geom_angle_site_symmetry_1
_geom_angle_site_symmetry_3
O1 W1 O10 104.2(4) . .
O1 W1 O19 99.8(4) . .
O10 W1 O19 90.8(4) . .
O1 W1 O17 96.8(4) . .
O10 W1 O17 158.9(3) . .
O19 W1 O17 87.2(3) . .
O1 W1 O18 100.2(4) . .
O10 W1 O18 89.7(3) . .
O19 W1 O18 159.2(4) . .
O17 W1 O18 84.9(3) . .
O1 W1 O31 169.9(3) . .
O10 W1 O31 84.6(3) . .
O19 W1 O31 84.9(3) . .
O17 W1 O31 74.3(3) . .
O18 W1 O31 74.4(3) . .
O2 W2 O24 101.8(4) . .
O2 W2 O21 100.9(4) . .
O24 W2 O21 157.3(4) . .
O2 W2 O30 101.3(4) . .
O24 W2 O30 87.0(4) . .
O21 W2 O30 88.5(4) . .
O2 W2 O17 100.1(4) . .
O24 W2 O17 88.0(4) . .
O21 W2 O17 88.1(4) . .
O30 W2 O17 158.6(3) . .
O2 W2 O31 170.9(4) . .
O24 W2 O31 84.3(3) . .
O21 W2 O31 73.1(3) . .
O30 W2 O31 85.5(3) . .
O17 W2 O31 73.3(3) . .
O3 W3 O11 103.2(4) . .
O3 W3 O29 100.3(4) . .
O11 W3 O29 90.5(4) . .
O3 W3 O18 99.3(4) . .
O11 W3 O18 90.0(3) . .
O29 W3 O18 159.8(4) . .
O3 W3 O21 97.9(4) . .
O11 W3 O21 158.9(4) . .
O29 W3 O21 87.2(4) . .
O18 W3 O21 85.1(3) . .
O3 W3 O31 169.8(3) . .
O11 W3 O31 85.2(3) . .
O29 W3 O31 85.3(3) . .
O18 W3 O31 74.6(3) . .
O21 W3 O31 73.7(3) . .
O4 W4 O12 102.8(4) . .
O4 W4 O27 99.9(4) . .
O12 W4 O27 91.5(4) . .
O4 W4 O29 101.1(4) . .
O12 W4 O29 92.5(4) . .
O27 W4 O29 157.2(4) . .
O4 W4 O16 97.7(4) . .
O12 W4 O16 159.4(4) . .
O27 W4 O16 84.0(4) . .
O29 W4 O16 84.4(4) . .
O4 W4 O32 169.4(4) . .
O12 W4 O32 86.4(3) . .
O27 W4 O32 74.4(3) . .
O29 W4 O32 83.5(3) . .
O16 W4 O32 73.1(3) . .
O5 W5 O16 102.2(4) . .
O5 W5 O20 101.3(4) . .
O16 W5 O20 91.2(4) . .
O5 W5 O30 101.3(4) . .
O16 W5 O30 88.6(4) . .
O20 W5 O30 156.9(4) . .
O5 W5 O26 101.1(4) . .
O16 W5 O26 156.4(4) . .
O20 W5 O26 87.6(4) . .
O30 W5 O26 83.5(4) . .
O5 W5 O32 173.8(4) . .
O16 W5 O32 74.1(3) . .
O20 W5 O32 74.0(3) . .
O30 W5 O32 83.8(3) . .
O26 W5 O32 82.9(3) . .
O6 W6 O13 103.6(4) . .
O6 W6 O23 100.0(4) . .
O13 W6 O23 91.9(4) . .
O6 W6 O27 100.9(4) . .
O13 W6 O27 91.3(4) . .
O23 W6 O27 157.5(4) . .
O6 W6 O20 96.6(4) . .
O13 W6 O20 159.7(4) . .
O23 W6 O20 86.4(4) . .
O27 W6 O20 83.0(4) . .
O6 W6 O32 168.9(4) . .
O13 W6 O32 86.5(3) . .
O23 W6 O32 84.1(3) . .
O27 W6 O32 73.9(3) . .
O20 W6 O32 73.2(3) . .
O7 W7 O14 103.0(4) . .
O7 W7 O23 102.3(4) . .
O14 W7 O23 91.6(4) . .
O7 W7 O28 99.1(4) . .
O14 W7 O28 92.5(4) . .
O23 W7 O28 156.7(4) . .
O7 W7 O25 97.0(4) . .
O14 W7 O25 160.0(4) . .
O23 W7 O25 84.7(3) . .
O28 W7 O25 83.6(3) . .
O7 W7 O33 168.2(4) . .
O14 W7 O33 87.1(3) . .
O23 W7 O33 83.2(3) . .
O28 W7 O33 74.1(3) . .
O25 W7 O33 72.9(3) . .
O8 W8 O26 102.5(4) . .
O8 W8 O25 100.7(4) . .
O26 W8 O25 89.7(4) . .
O8 W8 O22 99.9(4) . .
O26 W8 O22 157.4(4) . .
O25 W8 O22 89.1(4) . .
O8 W8 O24 101.6(4) . .
O26 W8 O24 86.3(4) . .
O25 W8 O24 157.7(4) . .
O22 W8 O24 86.3(4) . .
O8 W8 O33 170.5(4) . .
O26 W8 O33 85.4(3) . .
O25 W8 O33 73.8(3) . .
O22 W8 O33 72.6(3) . .
O24 W8 O33 84.0(3) . .
O15 W9 O9 102.6(4) . .
O15 W9 O19 100.2(4) . .
O9 W9 O19 91.7(4) . .
O15 W9 O28 99.7(4) . .
O9 W9 O28 91.2(4) . .
O19 W9 O28 158.8(4) . .
O15 W9 O22 98.2(4) . .
O9 W9 O22 159.2(4) . .
O19 W9 O22 85.3(4) . .
O28 W9 O22 84.5(4) . .
O15 W9 O33 170.0(4) . .
O9 W9 O33 86.0(3) . .
O19 W9 O33 84.6(3) . .
O28 W9 O33 74.7(3) . .
O22 W9 O33 73.2(3) . .
O34 Si1 O32 111.1(4) . .
O34 Si1 O33 110.5(5) . .
O32 Si1 O33 108.8(5) . .
O34 Si1 O31 110.2(5) . .
O32 Si1 O31 107.9(5) . .
O33 Si1 O31 108.2(4) . .
O37 Ni1 O3 90.9(3) . 3_565
O37 Ni1 O36 94.1(4) . .
O3 Ni1 O36 91.5(4) 3_565 .
O37 Ni1 O35 178.0(4) . .
O3 Ni1 O35 90.9(4) 3_565 .
O36 Ni1 O35 86.8(4) . .
O37 Ni1 O10 81.7(3) . .
O3 Ni1 O10 86.8(3) 3_565 .
O36 Ni1 O10 175.5(4) . .
O35 Ni1 O10 97.4(3) . .
O37 Ni1 O9 83.9(3) . .
O3 Ni1 O9 171.3(3) 3_565 .
O36 Ni1 O9 95.9(4) . .
O35 Ni1 O9 94.1(4) . .
O10 Ni1 O9 85.5(3) . .
O38 Ni2 O37 95.3(3) . .
O38 Ni2 O10 173.1(4) . .
O37 Ni2 O10 82.2(3) . .
O38 Ni2 O11 83.5(3) . .
O37 Ni2 O11 172.2(4) . .
O10 Ni2 O11 98.1(3) . .
O38 Ni2 O34 83.9(3) . .
O37 Ni2 O34 82.5(3) . .
O10 Ni2 O34 89.4(3) . .
O11 Ni2 O34 89.7(3) . .
O38 Ni2 O18 97.5(3) . 3_565
O37 Ni2 O18 98.4(3) . 3_565
O10 Ni2 O18 89.3(3) . 3_565
O11 Ni2 O18 89.3(3) . 3_565
O34 Ni2 O18 178.2(3) . 3_565
O38 Ni3 O1 90.4(4) . 3_565
O38 Ni3 O12 83.9(3) . .
O1 Ni3 O12 170.2(3) 3_565 .
O38 Ni3 O40 93.1(4) . .
O1 Ni3 O40 93.2(4) 3_565 .
O12 Ni3 O40 95.1(4) . .
O38 Ni3 O39 178.0(4) . .
O1 Ni3 O39 91.5(4) 3_565 .
O12 Ni3 O39 94.0(4) . .
O40 Ni3 O39 87.3(4) . .
O38 Ni3 O11 81.6(3) . .
O1 Ni3 O11 86.5(3) 3_565 .
O12 Ni3 O11 84.8(3) . .
O40 Ni3 O11 174.7(4) . .
O39 Ni3 O11 98.0(3) . .
O37 Ni4 O46 98.9(3) . .
O37 Ni4 O41 93.0(4) . .
O46 Ni4 O41 95.0(4) . .
O37 Ni4 O9 83.1(3) . .
O46 Ni4 O9 175.4(4) . .
O41 Ni4 O9 89.0(4) . .
O37 Ni4 O14 173.6(4) . .
O46 Ni4 O14 81.4(3) . .
O41 Ni4 O14 93.3(4) . .
O9 Ni4 O14 96.1(3) . .
O37 Ni4 O34 82.3(3) . .
O46 Ni4 O34 85.6(3) . .
O41 Ni4 O34 175.3(4) . .
O9 Ni4 O34 90.6(3) . .
O14 Ni4 O34 91.3(3) . .
O46 Ni5 O38 99.6(4) . .
O46 Ni5 O42 91.5(4) . .
O38 Ni5 O42 93.2(4) . .
O46 Ni5 O12 176.4(3) . .
O38 Ni5 O12 82.9(4) . .
O42 Ni5 O12 91.0(4) . .
O46 Ni5 O34 86.4(3) . .
O38 Ni5 O34 84.0(3) . .
O42 Ni5 O34 176.2(4) . .
O12 Ni5 O34 91.1(3) . .
O46 Ni5 O13 81.7(3) . .
O38 Ni5 O13 174.8(3) . .
O42 Ni5 O13 91.8(4) . .
O12 Ni5 O13 95.6(4) . .
O34 Ni5 O13 91.0(3) . .
O46 Ni6 O43 98.4(4) . .
O46 Ni6 O45 97.1(4) . .
O43 Ni6 O45 89.5(4) . .
O46 Ni6 O13 82.2(3) . .
O43 Ni6 O13 178.6(4) . .
O45 Ni6 O13 89.2(3) . .
O46 Ni6 O44 175.8(4) . .
O43 Ni6 O44 85.0(4) . .
O45 Ni6 O44 85.4(4) . .
O13 Ni6 O44 94.4(4) . .
O46 Ni6 O14 82.1(3) . .
O43 Ni6 O14 96.3(4) . .
O45 Ni6 O14 174.2(4) . .
O13 Ni6 O14 85.1(3) . .
O44 Ni6 O14 95.1(4) . .
O3W Na1 O2W 102.2(8) . .
O3W Na1 O4 72.0(7) . .
O2W Na1 O4 171.2(5) . .
O3W Na1 O1W 74.2(7) . .
O2W Na1 O1W 70.5(5) . .
O4 Na1 O1W 113.3(5) . .
O3W Na1 O5 89.1(7) . 4_565
O2W Na1 O5 95.7(4) . 4_565
O4 Na1 O5 77.7(3) . 4_565
O1W Na1 O5 154.8(5) . 4_565
W1 O1 Ni3 137.0(5) . 3_565
W3 O3 Ni1 137.6(5) . 3_565
W4 O4 Na1 125.0(5) . .
W5 O5 Na1 133.5(5) . 4_566
W9 O9 Ni4 134.4(5) . .
W9 O9 Ni1 128.2(4) . .
Ni4 O9 Ni1 93.5(3) . .
W1 O10 Ni2 134.6(4) . .
W1 O10 Ni1 128.0(4) . .
Ni2 O10 Ni1 95.2(3) . .
W3 O11 Ni2 134.0(4) . .
W3 O11 Ni3 129.3(4) . .
Ni2 O11 Ni3 94.3(3) . .
W4 O12 Ni3 127.0(5) . .
W4 O12 Ni5 134.1(5) . .
Ni3 O12 Ni5 94.9(4) . .
W6 O13 Ni5 134.2(5) . .
W6 O13 Ni6 126.4(5) . .
Ni5 O13 Ni6 95.9(4) . .
W7 O14 Ni4 132.7(5) . .
W7 O14 Ni6 128.0(5) . .
Ni4 O14 Ni6 95.3(4) . .
W5 O16 W4 121.7(5) . .
W2 O17 W1 120.7(4) . .
W3 O18 W1 117.5(4) . .
W3 O18 Ni2 119.9(4) . 3_565
W1 O18 Ni2 119.2(4) . 3_565
W9 O19 W1 147.9(5) . .
W5 O20 W6 121.7(5) . .
W2 O21 W3 121.8(4) . .
W8 O22 W9 121.7(4) . .
W7 O23 W6 148.4(5) . .
W2 O24 W8 150.4(5) . .
W8 O25 W7 121.4(4) . .
W8 O26 W5 153.8(5) . .
W4 O27 W6 119.8(4) . .
W7 O28 W9 118.8(4) . .
W3 O29 W4 147.5(5) . .
W2 O30 W5 152.3(5) . .
Si1 O31 W1 123.6(4) . .
Si1 O31 W3 123.3(4) . .
W1 O31 W3 93.3(3) . .
Si1 O31 W2 124.4(4) . .
W1 O31 W2 91.7(3) . .
W3 O31 W2 91.4(3) . .
Si1 O32 W4 124.0(5) . .
Si1 O32 W6 122.4(5) . .
W4 O32 W6 91.3(3) . .
Si1 O32 W5 127.0(4) . .
W4 O32 W5 90.9(3) . .
W6 O32 W5 91.1(3) . .
Si1 O33 W9 124.3(5) . .
Si1 O33 W7 123.1(4) . .
W9 O33 W7 91.9(3) . .
Si1 O33 W8 124.0(4) . .
W9 O33 W8 92.4(3) . .
W7 O33 W8 91.9(3) . .
Si1 O34 Ni5 123.8(5) . .
Si1 O34 Ni4 122.7(5) . .
Ni5 O34 Ni4 92.3(3) . .
Si1 O34 Ni2 121.7(5) . .
Ni5 O34 Ni2 93.8(3) . .
Ni4 O34 Ni2 94.4(3) . .
Ni1 O37 Ni2 99.7(4) . .
Ni1 O37 Ni4 98.4(4) . .
Ni2 O37 Ni4 100.7(4) . .
Ni3 O38 Ni2 99.9(4) . .
Ni3 O38 Ni5 97.4(4) . .
Ni2 O38 Ni5 98.2(4) . .
Ni6 O46 Ni4 100.9(4) . .
Ni6 O46 Ni5 99.5(4) . .
Ni4 O46 Ni5 95.4(4) . .

loop_
_geom_bond_atom_site_label_1
_geom_bond_atom_site_label_2
_geom_bond_distance
_geom_bond_site_symmetry_2
W1 O1 1.751(9) .
W1 O10 1.807(8) .
W1 O19 1.918(8) .
W1 O17 1.969(8) .
W1 O18 1.982(8) .
W1 O31 2.318(8) .
W2 O2 1.725(9) .
W2 O24 1.884(9) .
W2 O21 1.898(8) .
W2 O30 1.902(8) .
W2 O17 1.922(8) .
W2 O31 2.397(8) .
W3 O3 1.729(9) .
W3 O11 1.795(8) .
W3 O29 1.899(9) .
W3 O18 1.964(8) .
W3 O21 1.970(8) .
W3 O31 2.322(8) .
W4 O4 1.719(9) .
W4 O12 1.828(9) .
W4 O27 1.925(9) .
W4 O29 1.932(9) .
W4 O16 2.017(9) .
W4 O32 2.336(8) .
W5 O5 1.724(9) .
W5 O16 1.851(9) .
W5 O20 1.872(9) .
W5 O30 1.937(8) .
W5 O26 1.939(8) .
W5 O32 2.407(8) .
W6 O6 1.713(10) .
W6 O13 1.822(9) .
W6 O23 1.903(9) .
W6 O27 1.943(9) .
W6 O20 2.010(8) .
W6 O32 2.343(8) .
W7 O7 1.705(10) .
W7 O14 1.792(9) .
W7 O23 1.900(9) .
W7 O28 1.934(8) .
W7 O25 2.014(8) .
W7 O33 2.348(8) .
W8 O8 1.711(9) .
W8 O26 1.885(9) .
W8 O25 1.894(8) .
W8 O22 1.903(9) .
W8 O24 1.936(9) .
W8 O33 2.396(8) .
W9 O15 1.720(9) .
W9 O9 1.805(8) .
W9 O19 1.909(8) .
W9 O28 1.956(9) .
W9 O22 1.986(9) .
W9 O33 2.309(8) .
Si1 O34 1.611(9) .
Si1 O32 1.632(9) .
Si1 O33 1.653(9) .
Si1 O31 1.656(9) .
Ni1 O37 1.979(8) .
Ni1 O3 2.054(9) 3_565
Ni1 O36 2.066(11) .
Ni1 O35 2.061(9) .
Ni1 O10 2.082(8) .
Ni1 O9 2.088(9) .
Ni2 O38 2.004(8) .
Ni2 O37 2.003(9) .
Ni2 O10 2.039(8) .
Ni2 O11 2.055(8) .
Ni2 O34 2.121(8) .
Ni2 O18 2.243(9) 3_565
Ni3 O38 2.002(9) .
Ni3 O1 2.050(9) 3_565
Ni3 O12 2.066(9) .
Ni3 O40 2.071(11) .
Ni3 O39 2.090(10) .
Ni3 O11 2.129(8) .
Ni4 O37 2.028(9) .
Ni4 O46 2.036(8) .
Ni4 O41 2.054(10) .
Ni4 O9 2.075(8) .
Ni4 O14 2.101(9) .
Ni4 O34 2.107(8) .
Ni5 O46 2.038(9) .
Ni5 O38 2.048(9) .
Ni5 O42 2.051(9) .
Ni5 O12 2.064(9) .
Ni5 O34 2.073(8) .
Ni5 O13 2.067(9) .
Ni6 O46 2.000(9) .
Ni6 O43 2.056(10) .
Ni6 O45 2.058(9) .
Ni6 O13 2.083(9) .
Ni6 O44 2.098(10) .
Ni6 O14 2.109(8) .
Na1 O3W 2.75(3) .
Na1 O2W 2.850(17) .
Na1 O4 2.872(13) .
Na1 O1W 2.90(2) .
Na1 O5 2.963(12) 4_565
O1 Ni3 2.050(9) 3_565
O3 Ni1 2.054(9) 3_565
O5 Na1 2.963(12) 4_566
O18 Ni2 2.243(9) 3_565
